data_2207747
loop_
_publ_author_name
'K. Palani'
'P. Amaladass'
'A. K. Mohanakrishnan'
'M. N. Ponnuswamy'

_publ_section_title
;
 1,3-Bis(4-methoxyphenyl)-2-benzothiophene
;
_journal_coeditor_code CI6716
_journal_issue 1
_journal_name_full 'Acta Crystallographica Section E'
_journal_page_first o49
_journal_page_last o51
_journal_paper_doi 10.1107/S1600536805039589
_journal_volume 62
_journal_year 2006
_chemical_formula_iupac 'C22 H18 O2 S'
_chemical_formula_moiety 'C22 H18 O2 S'
_chemical_formula_sum 'C22 H18 O2 S'
_chemical_formula_weight 346.42
_chemical_name_systematic
;
1,3-Bis(4-methoxyphenyl)-2-benzothiophene
;
_space_group_IT_number 61
_symmetry_cell_setting orthorhombic
_symmetry_space_group_name_Hall '-P 2bc 2ac'
_symmetry_space_group_name_H-M 'P c a b'
_atom_sites_solution_hydrogens geom
_atom_sites_solution_primary direct
_atom_sites_solution_secondary difmap
_audit_creation_method SHELXL-97
_cell_angle_alpha 90.00
_cell_angle_beta 90.00
_cell_angle_gamma 90.00
_cell_formula_units_Z 8
_cell_length_a 7.508(6)
_cell_length_b 16.493(9)
_cell_length_c 27.952(9)
_cell_measurement_reflns_used 25
_cell_measurement_temperature 293(2)
_cell_measurement_theta_max 29.96
_cell_measurement_theta_min 1.46
_cell_volume 3461(4)
_computing_cell_refinement 'CAD-4 EXPRESS'
_computing_data_collection 'CAD-4 EXPRESS (Enraf--Nonius, 1994)'
_computing_data_reduction 'XCAD4 (Harms & Wocadlo, 1995)'
_computing_molecular_graphics 'ZORTEP (Zsolnai, 1997)'
_computing_publication_material 'PLATON (Spek, 2003)'
_computing_structure_refinement 'SHELXL97 (Sheldrick, 1997)'
_computing_structure_solution 'SHELXS97 (Sheldrick, 1997)'
_diffrn_ambient_temperature 293(2)
_diffrn_measured_fraction_theta_full 1.000
_diffrn_measured_fraction_theta_max 0.999
_diffrn_measurement_device_type 'Enraf--Nonius CAD-4'
_diffrn_measurement_method \w
_diffrn_radiation_monochromator graphite
_diffrn_radiation_source 'fine-focus sealed tube'
_diffrn_radiation_type MoK\a
_diffrn_radiation_wavelength 0.71073
_diffrn_reflns_av_R_equivalents 0.0000
_diffrn_reflns_av_sigmaI/netI 0.0249
_diffrn_reflns_limit_h_max 10
_diffrn_reflns_limit_h_min 0
_diffrn_reflns_limit_k_max 23
_diffrn_reflns_limit_k_min 0
_diffrn_reflns_limit_l_max 39
_diffrn_reflns_limit_l_min 0
_diffrn_reflns_number 5044
_diffrn_reflns_theta_full 25.00
_diffrn_reflns_theta_max 29.96
_diffrn_reflns_theta_min 1.46
_diffrn_standards_decay_% 0
_diffrn_standards_interval_time 60
_diffrn_standards_number 3
_exptl_absorpt_coefficient_mu 0.199
_exptl_absorpt_correction_type none
_exptl_crystal_colour yellow
_exptl_crystal_density_diffrn 1.330
_exptl_crystal_density_method 'not measured'
_exptl_crystal_description Block
_exptl_crystal_F_000 1456
_exptl_crystal_size_max 0.24
_exptl_crystal_size_mid 0.22
_exptl_crystal_size_min 0.19
_refine_diff_density_max 0.646
_refine_diff_density_min -0.488
_refine_ls_extinction_method none
_refine_ls_goodness_of_fit_ref 1.043
_refine_ls_hydrogen_treatment constr
_refine_ls_matrix_type full
_refine_ls_number_parameters 228
_refine_ls_number_reflns 5044
_refine_ls_number_restraints 0
_refine_ls_restrained_S_all 1.043
_refine_ls_R_factor_all 0.0955
_refine_ls_R_factor_gt 0.0580
_refine_ls_shift/su_max 0.001
_refine_ls_shift/su_mean 0.000
_refine_ls_structure_factor_coef Fsqd
_refine_ls_weighting_details 'calc w=1/[\s^2^(Fo^2^)+(0.1453P)^2^+1.73P] where P=(Fo^2^+2Fc^2^)/3'
_refine_ls_weighting_scheme calc
_refine_ls_wR_factor_gt 0.1716
_refine_ls_wR_factor_ref 0.2351
_reflns_number_gt 3579
_reflns_number_total 5044
_reflns_threshold_expression I>2\s(I)
_cod_data_source_file ci6716.cif
_cod_data_source_block I
_cod_depositor_comments
;
The following automatic conversions were performed:
'_symmetry_cell_setting' value 'Orthorhombic' changed to 'orthorhombic'
according to '/home/saulius/struct/CIF-dictionaries/cif_core.dic'
dictionary named 'cif_core.dic' version 2.4.1 from 2010-06-29.

Automatic conversion script
Id: cif_fix_enum 1527 2010-12-29 10:47:43Z saulius 

The following automatic conversions were performed:

'_symmetry_cell_setting' value 'Orthorhombic' changed to
'orthorhombic' according to
/home/saulius/struct/CIF-dictionaries/cif_core.dic dictionary named
'cif_core.dic' version 2.4.1 from 2010-06-29.

Automatic conversion script
Id: cif_fix_values 1715 2011-07-08 13:25:40Z adriana 
;
_cod_database_code 2207747
_cod_database_fobs_code 2207747

loop_
_symmetry_equiv_pos_as_xyz
'x, y, z'
'-x, -y+1/2, z+1/2'
'x+1/2, -y, -z+1/2'
'-x+1/2, y+1/2, -z'
'-x, -y, -z'
'x, y-1/2, -z-1/2'
'-x-1/2, y, z-1/2'
'x-1/2, -y-1/2, z'

loop_
_atom_site_label
_atom_site_fract_x
_atom_site_fract_y
_atom_site_fract_z
_atom_site_U_iso_or_equiv
_atom_site_adp_type
_atom_site_calc_flag
_atom_site_refinement_flags
_atom_site_occupancy
_atom_site_type_symbol
S1 0.73445(9) 0.07389(4) 0.48152(2) 0.0398(2) Uani d . 1 S
O1 0.9918(3) 0.15231(12) 0.70411(7) 0.0496(5) Uani d . 1 O
O2 0.5670(3) -0.08331(12) 0.26912(7) 0.0535(5) Uani d . 1 O
C1 0.7680(3) 0.16315(14) 0.51128(9) 0.0355(5) Uani d . 1 C
C2 0.7421(3) 0.22830(14) 0.48059(9) 0.0345(5) Uani d . 1 C
C3 0.7623(3) 0.31269(14) 0.49035(10) 0.0389(5) Uani d . 1 C
H3 0.7987 0.3302 0.5204 0.047 Uiso calc R 1 H
C4 0.7274(4) 0.36711(15) 0.45499(10) 0.0455(6) Uani d . 1 C
H4 0.7425 0.4221 0.4612 0.055 Uiso calc R 1 H
C5 0.6690(4) 0.34278(16) 0.40919(11) 0.0472(6) Uani d . 1 C
H5 0.6411 0.3819 0.3864 0.057 Uiso calc R 1 H
C6 0.6530(4) 0.26293(15) 0.39783(10) 0.0424(6) Uani d . 1 C
H6 0.6174 0.2475 0.3673 0.051 Uiso calc R 1 H
C7 0.6912(3) 0.20316(13) 0.43306(9) 0.0345(5) Uani d . 1 C
C8 0.6845(3) 0.11937(14) 0.42814(9) 0.0353(5) Uani d . 1 C
C9 0.8223(3) 0.16180(14) 0.56165(9) 0.0350(5) Uani d . 1 C
C10 0.9347(3) 0.10018(15) 0.57957(9) 0.0388(5) Uani d . 1 C
H10 0.9746 0.0599 0.5589 0.047 Uiso calc R 1 H
C11 0.9865(3) 0.09821(15) 0.62662(10) 0.0411(6) Uani d . 1 C
H11 1.0596 0.0567 0.6376 0.049 Uiso calc R 1 H
C12 0.9296(3) 0.15848(14) 0.65786(9) 0.0368(5) Uani d . 1 C
C13 0.8177(3) 0.22008(15) 0.64162(9) 0.0382(5) Uani d . 1 C
H13 0.7792 0.2604 0.6624 0.046 Uiso calc R 1 H
C14 0.7646(3) 0.22063(15) 0.59424(9) 0.0374(5) Uani d . 1 C
H14 0.6882 0.2613 0.5837 0.045 Uiso calc R 1 H
C15 0.9334(5) 0.21177(19) 0.73747(11) 0.0578(8) Uani d . 1 C
H15A 0.9667 0.2647 0.7263 0.087 Uiso calc R 1 H
H15B 0.9877 0.2018 0.7680 0.087 Uiso calc R 1 H
H15C 0.8062 0.2089 0.7406 0.087 Uiso calc R 1 H
C16 0.6489(3) 0.06917(13) 0.38565(9) 0.0355(5) Uani d . 1 C
C17 0.5482(4) -0.00260(16) 0.38883(10) 0.0435(6) Uani d . 1 C
H17 0.4979 -0.0172 0.4180 0.052 Uiso calc R 1 H
C18 0.5228(4) -0.05154(16) 0.34961(11) 0.0451(6) Uani d . 1 C
H18 0.4551 -0.0985 0.3523 0.054 Uiso calc R 1 H
C19 0.5986(3) -0.03062(15) 0.30588(10) 0.0399(5) Uani d . 1 C
C20 0.6978(4) 0.03999(15) 0.30184(10) 0.0405(5) Uani d . 1 C
H20 0.7477 0.0545 0.2726 0.049 Uiso calc R 1 H
C21 0.7222(3) 0.08870(15) 0.34164(9) 0.0393(5) Uani d . 1 C
H21 0.7895 0.1358 0.3388 0.047 Uiso calc R 1 H
C22 0.6646(5) -0.0704(2) 0.22628(12) 0.0594(8) Uani d . 1 C
H22A 0.6303 -0.0195 0.2124 0.089 Uiso calc R 1 H
H22B 0.6400 -0.1134 0.2041 0.089 Uiso calc R 1 H
H22C 0.7897 -0.0695 0.2334 0.089 Uiso calc R 1 H

loop_
_atom_site_aniso_label
_atom_site_aniso_U_11
_atom_site_aniso_U_22
_atom_site_aniso_U_33
_atom_site_aniso_U_12
_atom_site_aniso_U_13
_atom_site_aniso_U_23
S1 0.0468(4) 0.0279(3) 0.0448(4) 0.0002(2) -0.0019(3) 0.0022(2)
O1 0.0560(12) 0.0498(11) 0.0428(10) 0.0087(9) -0.0081(9) 0.0046(8)
O2 0.0609(13) 0.0475(11) 0.0520(12) -0.0088(9) -0.0044(10) -0.0105(9)
C1 0.0349(11) 0.0303(10) 0.0414(12) 0.0013(9) 0.0030(9) 0.0003(9)
C2 0.0292(10) 0.0285(10) 0.0458(12) -0.0004(8) 0.0022(9) -0.0005(9)
C3 0.0416(13) 0.0310(11) 0.0441(13) -0.0015(9) 0.0021(10) -0.0035(9)
C4 0.0554(16) 0.0299(11) 0.0512(15) 0.0002(11) 0.0066(12) -0.0001(10)
C5 0.0579(16) 0.0357(12) 0.0480(15) 0.0047(11) 0.0013(13) 0.0063(10)
C6 0.0467(14) 0.0351(12) 0.0454(13) 0.0023(10) -0.0036(11) 0.0048(10)
C7 0.0313(10) 0.0292(10) 0.0429(12) 0.0001(8) 0.0018(9) 0.0009(9)
C8 0.0352(11) 0.0308(10) 0.0399(12) -0.0012(9) 0.0010(9) 0.0005(9)
C9 0.0296(10) 0.0315(10) 0.0439(12) -0.0006(8) 0.0009(9) 0.0027(9)
C10 0.0373(12) 0.0320(11) 0.0470(13) 0.0052(9) 0.0002(10) 0.0000(9)
C11 0.0347(12) 0.0341(11) 0.0546(15) 0.0055(9) -0.0036(10) 0.0066(10)
C12 0.0327(11) 0.0363(11) 0.0415(12) -0.0027(9) -0.0011(9) 0.0047(9)
C13 0.0365(12) 0.0354(11) 0.0427(13) 0.0033(9) 0.0033(10) 0.0007(9)
C14 0.0337(11) 0.0361(11) 0.0424(12) 0.0070(9) -0.0008(10) 0.0035(9)
C15 0.075(2) 0.0488(16) 0.0499(16) 0.0049(15) -0.0012(15) -0.0007(13)
C16 0.0341(11) 0.0300(10) 0.0425(12) 0.0004(8) -0.0003(9) -0.0014(9)
C17 0.0430(13) 0.0374(12) 0.0502(15) -0.0078(10) 0.0079(11) 0.0002(10)
C18 0.0421(13) 0.0375(12) 0.0556(15) -0.0112(10) 0.0027(12) -0.0043(11)
C19 0.0361(12) 0.0358(11) 0.0478(14) 0.0008(9) -0.0073(10) -0.0031(10)
C20 0.0443(13) 0.0372(12) 0.0401(12) -0.0012(10) 0.0008(10) 0.0028(10)
C21 0.0404(13) 0.0329(11) 0.0445(13) -0.0041(9) 0.0010(10) 0.0002(9)
C22 0.066(2) 0.0622(19) 0.0507(17) 0.0026(15) -0.0043(15) -0.0094(14)

loop_
_atom_type_symbol
_atom_type_description
_atom_type_scat_dispersion_real
_atom_type_scat_dispersion_imag
_atom_type_scat_source
C C 0.0033 0.0016 'International Tables Vol C Tables 4.2.6.8 and 6.1.1.4'
H H 0.0000 0.0000 'International Tables Vol C Tables 4.2.6.8 and 6.1.1.4'
O O 0.0106 0.0060 'International Tables Vol C Tables 4.2.6.8 and 6.1.1.4'
S S 0.1246 0.1234 'International Tables Vol C Tables 4.2.6.8 and 6.1.1.4'

loop_
_geom_angle_atom_site_label_1
_geom_angle_atom_site_label_2
_geom_angle_atom_site_label_3
_geom_angle
_geom_angle_publ_flag
C1 S1 C8 94.5(2) yes
C12 O1 C15 117.3(2) yes
C19 O2 C22 116.7(2) yes
C2 C1 C9 130.1(2) ?
C2 C1 S1 110.19(19) ?
C9 C1 S1 119.68(18) ?
C1 C2 C3 128.5(2) ?
C1 C2 C7 112.5(2) ?
C3 C2 C7 119.0(2) ?
C4 C3 C2 119.0(2) ?
C4 C3 H3 120.5 ?
C2 C3 H3 120.5 ?
C3 C4 C5 122.1(2) ?
C3 C4 H4 119.0 ?
C5 C4 H4 119.0 ?
C6 C5 C4 121.0(3) ?
C6 C5 H5 119.5 ?
C4 C5 H5 119.5 ?
C5 C6 C7 119.4(3) ?
C5 C6 H6 120.3 ?
C7 C6 H6 120.3 ?
C8 C7 C6 127.8(2) ?
C8 C7 C2 112.7(2) ?
C6 C7 C2 119.4(2) ?
C7 C8 C16 130.2(2) ?
C7 C8 S1 109.97(18) ?
C16 C8 S1 119.77(18) ?
C14 C9 C10 116.9(2) y
C14 C9 C1 121.9(2) ?
C10 C9 C1 121.2(2) ?
C11 C10 C9 121.7(2) ?
C11 C10 H10 119.1 ?
C9 C10 H10 119.1 ?
C10 C11 C12 119.9(2) ?
C10 C11 H11 120.1 ?
C12 C11 H11 120.1 ?
O1 C12 C11 115.6(2) ?
O1 C12 C13 124.3(2) ?
C11 C12 C13 120.1(2) ?
C14 C13 C12 119.4(2) ?
C14 C13 H13 120.3 ?
C12 C13 H13 120.3 ?
C13 C14 C9 122.0(2) ?
C13 C14 H14 119.0 ?
C9 C14 H14 119.0 ?
O1 C15 H15A 109.5 ?
O1 C15 H15B 109.5 ?
H15A C15 H15B 109.5 ?
O1 C15 H15C 109.5 ?
H15A C15 H15C 109.5 ?
H15B C15 H15C 109.5 ?
C21 C16 C17 117.7(2) y
C21 C16 C8 120.9(2) ?
C17 C16 C8 121.3(2) ?
C18 C17 C16 121.2(2) ?
C18 C17 H17 119.4 ?
C16 C17 H17 119.4 ?
C17 C18 C19 119.9(2) ?
C17 C18 H18 120.1 ?
C19 C18 H18 120.1 ?
O2 C19 C20 124.5(3) ?
O2 C19 C18 115.6(2) ?
C20 C19 C18 120.0(2) ?
C21 C20 C19 119.5(2) ?
C21 C20 H20 120.2 ?
C19 C20 H20 120.2 ?
C20 C21 C16 121.8(2) ?
C20 C21 H21 119.1 ?
C16 C21 H21 119.1 ?
O2 C22 H22A 109.5 ?
O2 C22 H22B 109.5 ?
H22A C22 H22B 109.5 ?
O2 C22 H22C 109.5 ?
H22A C22 H22C 109.5 ?
H22B C22 H22C 109.5 ?

loop_
_geom_bond_atom_site_label_1
_geom_bond_atom_site_label_2
_geom_bond_distance
_geom_bond_publ_flag
S1 C1 1.710(3) yes
S1 C8 1.712(3) yes
O1 C12 1.378(3) yes
O1 C15 1.422(4) y
O2 C19 1.367(3) yes
O2 C22 1.420(4) y
C1 C2 1.389(3) ?
C1 C9 1.466(4) ?
C2 C3 1.427(3) ?
C2 C7 1.443(4) ?
C3 C4 1.361(4) ?
C3 H3 0.93 ?
C4 C5 1.411(4) ?
C4 H4 0.93 ?
C5 C6 1.360(4) ?
C5 H5 0.93 ?
C6 C7 1.423(3) ?
C6 H6 0.93 ?
C7 C8 1.390(3) ?
C8 C16 1.472(3) ?
C9 C14 1.400(3) ?
C9 C10 1.413(3) ?
C10 C11 1.372(4) ?
C10 H10 0.93 ?
C11 C12 1.390(4) ?
C11 H11 0.93 ?
C12 C13 1.394(3) ?
C13 C14 1.383(4) ?
C13 H13 0.93 ?
C14 H14 0.93 ?
C15 H15A 0.96 ?
C15 H15B 0.96 ?
C15 H15C 0.96 ?
C16 C21 1.386(4) ?
C16 C17 1.407(3) ?
C17 C18 1.375(4) ?
C17 H17 0.93 ?
C18 C19 1.392(4) ?
C18 H18 0.93 ?
C19 C20 1.387(4) ?
C20 C21 1.384(4) ?
C20 H20 0.93 ?
C21 H21 0.93 ?
C22 H22A 0.96 ?
C22 H22B 0.96 ?
C22 H22C 0.96 ?

loop_
_geom_hbond_atom_site_label_D
_geom_hbond_atom_site_label_H
_geom_hbond_atom_site_label_A
_geom_hbond_site_symmetry_A
_geom_hbond_distance_DH
_geom_hbond_distance_HA
_geom_hbond_distance_DA
_geom_hbond_angle_DHA
_geom_hbond_publ_flag
C15 H15A O2 4_656 0.96 2.52 3.385(5) 149 y
C11 H11 Cg1 5_756 0.93 2.73 3.595(4) 155 y
C14 H14 Cg2 8_565 0.93 2.78 3.550(4) 141 y
C18 H18 Cg2 5_656 0.93 2.88 3.662(4) 143 y

loop_
_geom_torsion_atom_site_label_1
_geom_torsion_atom_site_label_2
_geom_torsion_atom_site_label_3
_geom_torsion_atom_site_label_4
_geom_torsion
C8 S1 C1 C2 -0.28(19)
C8 S1 C1 C9 -178.3(2)
C9 C1 C2 C3 0.1(4)
S1 C1 C2 C3 -177.7(2)
C9 C1 C2 C7 179.0(2)
S1 C1 C2 C7 1.2(3)
C1 C2 C3 C4 -179.1(3)
C7 C2 C3 C4 2.1(4)
C2 C3 C4 C5 1.1(4)
C3 C4 C5 C6 -3.1(5)
C4 C5 C6 C7 1.7(4)
C5 C6 C7 C8 -179.2(3)
C5 C6 C7 C2 1.5(4)
C1 C2 C7 C8 -1.8(3)
C3 C2 C7 C8 177.3(2)
C1 C2 C7 C6 177.6(2)
C3 C2 C7 C6 -3.4(3)
C6 C7 C8 C16 4.5(4)
C2 C7 C8 C16 -176.2(2)
C6 C7 C8 S1 -177.8(2)
C2 C7 C8 S1 1.5(3)
C1 S1 C8 C7 -0.7(2)
C1 S1 C8 C16 177.2(2)
C2 C1 C9 C14 37.1(4)
S1 C1 C9 C14 -145.3(2)
C2 C1 C9 C10 -143.5(3)
S1 C1 C9 C10 34.1(3)
C14 C9 C10 C11 -0.6(4)
C1 C9 C10 C11 180.0(2)
C9 C10 C11 C12 -0.7(4)
C15 O1 C12 C11 -178.6(3)
C15 O1 C12 C13 1.8(4)
C10 C11 C12 O1 -178.6(2)
C10 C11 C12 C13 1.0(4)
O1 C12 C13 C14 179.5(2)
C11 C12 C13 C14 -0.1(4)
C12 C13 C14 C9 -1.2(4)
C10 C9 C14 C13 1.5(4)
C1 C9 C14 C13 -179.1(2)
C7 C8 C16 C21 41.7(4)
S1 C8 C16 C21 -135.8(2)
C7 C8 C16 C17 -142.0(3)
S1 C8 C16 C17 40.5(3)
C21 C16 C17 C18 -0.2(4)
C8 C16 C17 C18 -176.6(2)
C16 C17 C18 C19 0.5(4)
C22 O2 C19 C20 9.7(4)
C22 O2 C19 C18 -170.5(3)
C17 C18 C19 O2 179.5(2)
C17 C18 C19 C20 -0.7(4)
O2 C19 C20 C21 -179.6(2)
C18 C19 C20 C21 0.7(4)
C19 C20 C21 C16 -0.4(4)
C17 C16 C21 C20 0.2(4)
C8 C16 C21 C20 176.6(2)

loop_
_cod_related_entry_id
_cod_related_entry_database
_cod_related_entry_code
1 ChemSpider 21126762
